data_1508575
loop_
_publ_author_name
'Parnes, Regev'
'Kshirsagar, Umesh A.'
'Werbeloff, Aviya'
'Regev, Clil'
'Pappo, Doron'

_publ_section_title
;
 Ligand-controlled iron-catalyzed coupling of \a-substituted \b-ketoesters
 with phenols.
;
_journal_issue 13
_journal_name_full 'Organic letters'
_journal_page_first 3324
_journal_page_last 3327
_journal_paper_doi 10.1021/ol301297k
_journal_volume 14
_journal_year 2012
_chemical_absolute_configuration unk
_chemical_formula_moiety 'C26 H32 O4'
_chemical_formula_sum 'C26 H32 O4'
_chemical_formula_weight 408.52
_chemical_name_systematic
;
 ? 
;
_space_group_IT_number 19
_space_group_name_Hall 'P 2ac 2ab'
_space_group_name_H-M_alt 'P 21 21 21'
_symmetry_cell_setting orthorhombic
_symmetry_space_group_name_Hall 'P 2ac 2ab'
_symmetry_space_group_name_H-M 'P 21 21 21'
_atom_sites_solution_hydrogens geom
_atom_sites_solution_primary direct
_atom_sites_solution_secondary difmap
_audit_creation_date 2011-09-27
_audit_creation_method
;
  Olex2 1.1
  (compiled 2011.09.07 svn.r1971, GUI svn.r3853)
;
_cell_angle_alpha 90.00
_cell_angle_beta 90.00
_cell_angle_gamma 90.00
_cell_formula_units_Z 4
_cell_length_a 9.706(3)
_cell_length_b 10.487(4)
_cell_length_c 21.638(7)
_cell_measurement_reflns_used 1208
_cell_measurement_temperature 200(2)
_cell_measurement_theta_max 22.27
_cell_measurement_theta_min 2.30
_cell_volume 2202.5(13)
_computing_cell_refinement 'Bruker SMART'
_computing_data_collection 'Bruker SMART'
_computing_data_reduction 'Bruker SAINT'
_computing_molecular_graphics
;
O. V. Dolomanov, L. J. Bourhis, R. J. Gildea, J. A. K. Howard and H. Puschmann,
OLEX2: a complete structure solution, refinement and analysis program.
J. Appl. Cryst. (2009). 42, 339-341.
;
_computing_publication_material
;
O. V. Dolomanov, L. J. Bourhis, R. J. Gildea, J. A. K. Howard and H. Puschmann,
OLEX2: a complete structure solution, refinement and analysis program.
J. Appl. Cryst. (2009). 42, 339-341.
;
_computing_structure_refinement
;
XL, G.M. Sheldrick, Acta Cryst.
(2008). A64, 112-122
;
_computing_structure_solution 'SHELXS-97 (Sheldrick, 1990)'
_diffrn_ambient_temperature 200(2)
_diffrn_measured_fraction_theta_full 0.999
_diffrn_measured_fraction_theta_max 0.999
_diffrn_measurement_device_type 'CCD area detector'
_diffrn_measurement_method 'phi and omega scans'
_diffrn_radiation_monochromator graphite
_diffrn_radiation_type MoK\a
_diffrn_radiation_wavelength 0.71073
_diffrn_reflns_av_R_equivalents 0.0400
_diffrn_reflns_av_unetI/netI 0.1019
_diffrn_reflns_limit_h_max 11
_diffrn_reflns_limit_h_min -11
_diffrn_reflns_limit_k_max 6
_diffrn_reflns_limit_k_min -12
_diffrn_reflns_limit_l_max 25
_diffrn_reflns_limit_l_min -14
_diffrn_reflns_number 5434
_diffrn_reflns_theta_full 25.02
_diffrn_reflns_theta_max 25.02
_diffrn_reflns_theta_min 4.02
_diffrn_source 'fine-focus sealed tube'
_diffrn_source_current 30.0
_diffrn_source_power 1.35
_diffrn_source_voltage 45.0
_exptl_absorpt_coefficient_mu 0.082
_exptl_absorpt_correction_type none
_exptl_absorpt_process_details none
_exptl_crystal_colour 'light colourless'
_exptl_crystal_colour_modifier light
_exptl_crystal_colour_primary colourless
_exptl_crystal_density_diffrn 1.232
_exptl_crystal_density_meas 1.232
_exptl_crystal_density_method 'not measured'
_exptl_crystal_description cube
_exptl_crystal_F_000 880
_exptl_crystal_size_max 0.3
_exptl_crystal_size_mid 0.3
_exptl_crystal_size_min 0.3
_refine_diff_density_max 0.242
_refine_diff_density_min -0.210
_refine_diff_density_rms 0.060
_refine_ls_abs_structure_details 'Flack H D (1983), Acta Cryst. A39, 876-881'
_refine_ls_abs_structure_Flack 0.2(2)
_refine_ls_extinction_method none
_refine_ls_goodness_of_fit_ref 0.985
_refine_ls_hydrogen_treatment none
_refine_ls_matrix_type full
_refine_ls_number_parameters 273
_refine_ls_number_reflns 3885
_refine_ls_number_restraints 0
_refine_ls_restrained_S_all 0.985
_refine_ls_R_factor_all 0.1052
_refine_ls_R_factor_gt 0.0626
_refine_ls_shift/su_max 0.047
_refine_ls_shift/su_mean 0.014
_refine_ls_structure_factor_coef Fsqd
_refine_ls_weighting_details 'calc w=1/[\s^2^(Fo^2^)+(0.0681P)^2^+0.0000P] where P=(Fo^2^+2Fc^2^)/3'
_refine_ls_weighting_scheme calc
_refine_ls_wR_factor_gt 0.1297
_refine_ls_wR_factor_ref 0.1508
_reflns_number_gt 2230
_reflns_number_total 3452
_reflns_threshold_expression >2sigma(I)
_cod_duplicate_entry 1507850
_cod_data_source_file ol301297k_si_004.cif
_cod_data_source_block dp5_p212121
_cod_depositor_comments
;
The following automatic conversions were performed:

'_symmetry_cell_setting' value 'Orthorhombic' changed to
'orthorhombic' according to
/home/saulius/struct/CIF-dictionaries/cif_core.dic dictionary named
'cif_core.dic' version 2.4.2 from 2011-04-26.

Automatic conversion script
Id: cif_fix_values 1891 2012-01-12 08:04:46Z andrius 
;
_cod_database_code 1508575

loop_
_space_group_symop_id
_space_group_symop_operation_xyz
1 'x, y, z'
2 '-x+1/2, -y, z+1/2'
3 'x+1/2, -y+1/2, -z'
4 '-x, y+1/2, -z+1/2'

loop_
_atom_site_label
_atom_site_type_symbol
_atom_site_fract_x
_atom_site_fract_y
_atom_site_fract_z
_atom_site_U_iso_or_equiv
_atom_site_adp_type
_atom_site_occupancy
_atom_site_symmetry_multiplicity
_atom_site_calc_flag
_atom_site_refinement_flags
C1 C 0.5666(4) -0.1152(4) 0.50860(16) 0.0358(10) Uani 1 1 d .
H1 H 0.6323 -0.0905 0.4784 0.043 Uiso 1 1 calc R
C2 C 0.5478(4) -0.2409(4) 0.52428(17) 0.0388(10) Uani 1 1 d .
H2 H 0.6005 -0.3044 0.5038 0.047 Uiso 1 1 calc R
C3 C 0.4525(4) -0.2781(3) 0.56979(16) 0.0318(9) Uani 1 1 d .
C4 C 0.4332(4) -0.4079(4) 0.58647(19) 0.0423(10) Uani 1 1 d .
H4 H 0.4834 -0.4721 0.5652 0.051 Uiso 1 1 calc R
C5 C 0.3453(5) -0.4423(4) 0.6319(2) 0.0490(11) Uani 1 1 d .
H5 H 0.3351 -0.5297 0.6425 0.059 Uiso 1 1 calc R
C6 C 0.2683(4) -0.3483(4) 0.66392(19) 0.0471(11) Uani 1 1 d .
H6 H 0.2071 -0.3729 0.6961 0.057 Uiso 1 1 calc R
C7 C 0.2818(4) -0.2232(4) 0.64868(17) 0.0378(10) Uani 1 1 d .
H7 H 0.2292 -0.1610 0.6701 0.045 Uiso 1 1 calc R
C8 C 0.3735(4) -0.1842(3) 0.60111(17) 0.0304(9) Uani 1 1 d .
C9 C 0.3921(4) -0.0553(3) 0.58379(15) 0.0290(9) Uani 1 1 d .
C10 C 0.4848(4) -0.0252(3) 0.53909(16) 0.0330(9) Uani 1 1 d .
C11 C 0.3912(4) 0.1700(3) 0.56408(17) 0.0343(10) Uani 1 1 d .
C12 C 0.2797(4) 0.2239(4) 0.52369(17) 0.0427(10) Uani 1 1 d .
H12A H 0.3165 0.2466 0.4825 0.051 Uiso 1 1 calc R
H12B H 0.2387 0.3010 0.5427 0.051 Uiso 1 1 calc R
C13 C 0.1736(4) 0.1179(4) 0.51860(18) 0.0423(10) Uani 1 1 d .
H13A H 0.2044 0.0509 0.4894 0.051 Uiso 1 1 calc R
H13B H 0.0834 0.1515 0.5048 0.051 Uiso 1 1 calc R
C14 C 0.1656(4) 0.0667(4) 0.58445(16) 0.0332(9) Uani 1 1 d .
H14A H 0.1238 -0.0194 0.5853 0.040 Uiso 1 1 calc R
H14B H 0.1112 0.1243 0.6112 0.040 Uiso 1 1 calc R
C15 C 0.3189(4) 0.0623(3) 0.60517(16) 0.0288(8) Uani 1 1 d .
C16 C 0.3475(4) 0.0888(3) 0.67307(16) 0.0312(9) Uani 1 1 d .
C17 C 0.2519(4) 0.1501(3) 0.77099(15) 0.0311(9) Uani 1 1 d .
H17 H 0.3466 0.1280 0.7857 0.037 Uiso 1 1 calc R
C18 C 0.2337(4) 0.2922(4) 0.77204(16) 0.0374(10) Uani 1 1 d .
H18A H 0.3063 0.3320 0.7463 0.045 Uiso 1 1 calc R
H18B H 0.1435 0.3139 0.7535 0.045 Uiso 1 1 calc R
C19 C 0.2408(4) 0.3484(4) 0.83738(16) 0.0379(10) Uani 1 1 d .
H19 H 0.3360 0.3350 0.8538 0.045 Uiso 1 1 calc R
C20 C 0.1397(4) 0.2768(4) 0.87910(17) 0.0418(10) Uani 1 1 d .
H20A H 0.0444 0.2976 0.8664 0.050 Uiso 1 1 calc R
H20B H 0.1520 0.3060 0.9223 0.050 Uiso 1 1 calc R
C21 C 0.1598(4) 0.1336(4) 0.87639(17) 0.0417(10) Uani 1 1 d .
H21A H 0.2523 0.1120 0.8926 0.050 Uiso 1 1 calc R
H21B H 0.0905 0.0918 0.9032 0.050 Uiso 1 1 calc R
C22 C 0.1461(4) 0.0821(3) 0.81070(16) 0.0334(9) Uani 1 1 d .
H22 H 0.0532 0.1086 0.7953 0.040 Uiso 1 1 calc R
C23 C 0.2111(5) 0.4913(4) 0.8371(2) 0.0512(12) Uani 1 1 d .
H23A H 0.2176 0.5245 0.8793 0.077 Uiso 1 1 calc R
H23B H 0.1181 0.5063 0.8210 0.077 Uiso 1 1 calc R
H23C H 0.2785 0.5348 0.8108 0.077 Uiso 1 1 calc R
C24 C 0.1531(4) -0.0645(4) 0.80553(18) 0.0410(10) Uani 1 1 d .
H24 H 0.1297 -0.0869 0.7618 0.049 Uiso 1 1 calc R
C25 C 0.2945(5) -0.1194(4) 0.8186(2) 0.0560(12) Uani 1 1 d .
H25A H 0.3610 -0.0845 0.7890 0.084 Uiso 1 1 calc R
H25B H 0.2914 -0.2125 0.8145 0.084 Uiso 1 1 calc R
H25C H 0.3226 -0.0969 0.8607 0.084 Uiso 1 1 calc R
C26 C 0.0438(5) -0.1284(4) 0.8469(2) 0.0570(13) Uani 1 1 d .
H26A H 0.0499 -0.2212 0.8425 0.086 Uiso 1 1 calc R
H26B H -0.0482 -0.0996 0.8345 0.086 Uiso 1 1 calc R
H26C H 0.0603 -0.1049 0.8902 0.086 Uiso 1 1 calc R
O1 O 0.4918(3) 0.1015(2) 0.52550(11) 0.0382(7) Uani 1 1 d .
O2 O 0.4621(3) 0.0971(3) 0.69300(12) 0.0498(8) Uani 1 1 d .
O3 O 0.2351(2) 0.1071(2) 0.70697(10) 0.0354(6) Uani 1 1 d .
O4 O 0.4595(3) 0.2647(2) 0.59545(12) 0.0452(8) Uani 1 1 d .
H4A H 0.5121 0.2319 0.6219 0.068 Uiso 1 1 calc R

loop_
_atom_site_aniso_label
_atom_site_aniso_U_11
_atom_site_aniso_U_22
_atom_site_aniso_U_33
_atom_site_aniso_U_23
_atom_site_aniso_U_13
_atom_site_aniso_U_12
C1 0.032(2) 0.052(3) 0.0238(19) 0.0006(19) 0.0015(17) 0.0031(19)
C2 0.041(2) 0.045(3) 0.031(2) -0.0091(19) -0.0035(19) 0.0116(19)
C3 0.036(2) 0.030(2) 0.029(2) -0.0057(18) -0.0088(18) 0.0055(18)
C4 0.043(2) 0.035(2) 0.049(3) -0.006(2) -0.004(2) 0.0103(19)
C5 0.055(3) 0.030(2) 0.063(3) -0.001(2) -0.006(2) 0.001(2)
C6 0.048(3) 0.039(3) 0.055(3) 0.008(2) 0.007(2) -0.003(2)
C7 0.041(3) 0.033(2) 0.039(2) -0.0043(19) 0.0057(19) -0.0013(19)
C8 0.031(2) 0.033(2) 0.027(2) -0.0004(17) -0.0057(18) 0.0001(17)
C9 0.028(2) 0.035(2) 0.0232(19) -0.0011(18) -0.0018(16) 0.0015(17)
C10 0.036(2) 0.037(2) 0.026(2) -0.0032(18) -0.0005(18) -0.0005(18)
C11 0.038(2) 0.029(2) 0.036(2) -0.0030(18) 0.0032(19) -0.0011(18)
C12 0.056(3) 0.036(2) 0.036(2) 0.0058(19) -0.002(2) 0.001(2)
C13 0.044(2) 0.042(2) 0.041(2) -0.005(2) -0.0144(19) 0.006(2)
C14 0.032(2) 0.034(2) 0.034(2) -0.0026(18) -0.0008(17) 0.0049(17)
C15 0.028(2) 0.0288(19) 0.0297(19) -0.0065(17) 0.0010(16) 0.0008(16)
C16 0.028(2) 0.033(2) 0.032(2) 0.0025(17) 0.0028(18) 0.0026(18)
C17 0.031(2) 0.036(2) 0.026(2) 0.0009(17) 0.0011(18) 0.0040(18)
C18 0.038(2) 0.045(2) 0.030(2) 0.0078(19) 0.0027(19) -0.0016(19)
C19 0.034(2) 0.041(2) 0.038(2) -0.0042(19) 0.002(2) 0.000(2)
C20 0.041(3) 0.052(3) 0.032(2) -0.007(2) 0.0054(19) 0.002(2)
C21 0.046(3) 0.045(3) 0.034(2) 0.0034(19) 0.0089(19) -0.008(2)
C22 0.029(2) 0.039(2) 0.033(2) -0.0002(19) -0.0017(17) 0.0022(18)
C23 0.055(3) 0.042(3) 0.057(3) -0.007(2) 0.003(2) 0.002(2)
C24 0.043(2) 0.042(2) 0.038(2) 0.002(2) -0.005(2) -0.009(2)
C25 0.064(3) 0.040(2) 0.064(3) 0.003(2) -0.015(2) 0.013(2)
C26 0.073(3) 0.053(3) 0.046(3) -0.002(2) -0.004(2) -0.021(3)
O1 0.0435(17) 0.0361(16) 0.0351(15) 0.0066(12) 0.0102(12) -0.0012(12)
O2 0.0297(16) 0.084(2) 0.0356(15) -0.0099(15) -0.0011(13) 0.0028(16)
O3 0.0306(15) 0.0493(16) 0.0262(13) -0.0027(12) 0.0015(11) 0.0016(13)
O4 0.055(2) 0.0343(16) 0.0458(18) -0.0021(13) 0.0017(15) -0.0132(14)

loop_
_atom_type_symbol
_atom_type_description
_atom_type_scat_dispersion_real
_atom_type_scat_dispersion_imag
_atom_type_scat_source
C C 0.0033 0.0016 'International Tables Vol C Tables 4.2.6.8 and 6.1.1.4'
H H 0.0000 0.0000 'International Tables Vol C Tables 4.2.6.8 and 6.1.1.4'
O O 0.0106 0.0060 'International Tables Vol C Tables 4.2.6.8 and 6.1.1.4'

loop_
_geom_angle_atom_site_label_1
_geom_angle_atom_site_label_2
_geom_angle_atom_site_label_3
_geom_angle
C2 C1 H1 121.4
C10 C1 H1 121.5
C10 C1 C2 117.1(3)
C1 C2 H2 119.1
C1 C2 C3 121.8(3)
C3 C2 H2 119.1
C2 C3 C4 122.0(4)
C2 C3 C8 119.8(3)
C4 C3 C8 118.2(4)
C3 C4 H4 119.2
C5 C4 C3 121.6(4)
C5 C4 H4 119.2
C4 C5 H5 119.9
C4 C5 C6 120.2(4)
C6 C5 H5 119.9
C5 C6 H6 120.0
C7 C6 C5 120.1(4)
C7 C6 H6 120.0
C6 C7 H7 119.5
C6 C7 C8 121.0(4)
C8 C7 H7 119.5
C7 C8 C3 118.9(3)
C7 C8 C9 123.2(3)
C9 C8 C3 117.9(3)
C8 C9 C15 130.1(3)
C10 C9 C8 119.7(3)
C10 C9 C15 110.1(3)
C9 C10 C1 123.7(3)
C9 C10 O1 114.4(3)
O1 C10 C1 121.9(3)
C12 C11 C15 105.8(3)
O1 C11 C12 109.4(3)
O1 C11 C15 105.2(3)
O4 C11 C12 111.3(3)
O4 C11 C15 116.6(3)
O4 C11 O1 108.2(3)
C11 C12 H12A 110.8
C11 C12 H12B 110.8
C11 C12 C13 104.8(3)
H12A C12 H12B 108.9
C13 C12 H12A 110.8
C13 C12 H12B 110.8
C12 C13 H13A 111.2
C12 C13 H13B 111.2
C12 C13 C14 103.0(3)
H13A C13 H13B 109.1
C14 C13 H13A 111.2
C14 C13 H13B 111.2
C13 C14 H14A 111.1
C13 C14 H14B 111.1
C13 C14 C15 103.4(3)
H14A C14 H14B 109.1
C15 C14 H14A 111.1
C15 C14 H14B 111.1
C9 C15 C11 101.6(3)
C9 C15 C14 112.9(3)
C9 C15 C16 111.3(3)
C14 C15 C11 103.8(3)
C16 C15 C11 109.1(3)
C16 C15 C14 116.6(3)
O2 C16 C15 122.1(3)
O2 C16 O3 123.7(3)
O3 C16 C15 114.2(3)
C18 C17 H17 109.5
C22 C17 H17 109.5
C22 C17 C18 112.2(3)
O3 C17 H17 109.5
O3 C17 C18 107.8(3)
O3 C17 C22 108.4(3)
C17 C18 H18A 109.0
C17 C18 H18B 109.0
H18A C18 H18B 107.8
C19 C18 C17 113.0(3)
C19 C18 H18A 109.0
C19 C18 H18B 109.0
C18 C19 H19 108.3
C18 C19 C20 109.1(3)
C20 C19 H19 108.3
C23 C19 C18 111.4(3)
C23 C19 H19 108.3
C23 C19 C20 111.3(3)
C19 C20 H20A 109.1
C19 C20 H20B 109.1
C19 C20 C21 112.4(3)
H20A C20 H20B 107.9
C21 C20 H20A 109.1
C21 C20 H20B 109.1
C20 C21 H21A 109.2
C20 C21 H21B 109.2
H21A C21 H21B 107.9
C22 C21 C20 112.0(3)
C22 C21 H21A 109.2
C22 C21 H21B 109.2
C17 C22 C21 107.6(3)
C17 C22 H22 106.9
C17 C22 C24 113.4(3)
C21 C22 H22 107.0
C21 C22 C24 114.6(3)
C24 C22 H22 106.9
C19 C23 H23A 109.5
C19 C23 H23B 109.5
C19 C23 H23C 109.5
H23A C23 H23B 109.5
H23A C23 H23C 109.5
H23B C23 H23C 109.5
C22 C24 H24 107.0
C25 C24 C22 113.9(3)
C25 C24 H24 107.0
C25 C24 C26 110.5(3)
C26 C24 C22 111.1(4)
C26 C24 H24 107.0
C24 C25 H25A 109.5
C24 C25 H25B 109.5
C24 C25 H25C 109.5
H25A C25 H25B 109.5
H25A C25 H25C 109.5
H25B C25 H25C 109.5
C24 C26 H26A 109.5
C24 C26 H26B 109.5
C24 C26 H26C 109.5
H26A C26 H26B 109.5
H26A C26 H26C 109.5
H26B C26 H26C 109.5
C10 O1 C11 108.7(3)
C16 O3 C17 118.3(3)
C11 O4 H4A 109.5

loop_
_geom_bond_atom_site_label_1
_geom_bond_atom_site_label_2
_geom_bond_distance
C1 H1 0.9500
C1 C2 1.373(5)
C1 C10 1.399(5)
C2 H2 0.9500
C2 C3 1.406(5)
C3 C4 1.421(5)
C3 C8 1.421(5)
C4 H4 0.9500
C4 C5 1.351(6)
C5 H5 0.9500
C5 C6 1.418(6)
C6 H6 0.9500
C6 C7 1.360(6)
C7 H7 0.9500
C7 C8 1.421(5)
C8 C9 1.414(5)
C9 C10 1.358(5)
C9 C15 1.497(5)
C10 O1 1.363(4)
C11 C12 1.501(5)
C11 C15 1.600(5)
C11 O1 1.472(4)
C11 O4 1.373(4)
C12 H12A 0.9900
C12 H12B 0.9900
C12 C13 1.520(6)
C13 H13A 0.9900
C13 H13B 0.9900
C13 C14 1.524(5)
C14 H14A 0.9900
C14 H14B 0.9900
C14 C15 1.555(5)
C15 C16 1.521(5)
C16 O2 1.196(4)
C16 O3 1.328(4)
C17 H17 1.0000
C17 C18 1.501(5)
C17 C22 1.517(5)
C17 O3 1.466(4)
C18 H18A 0.9900
C18 H18B 0.9900
C18 C19 1.533(5)
C19 H19 1.0000
C19 C20 1.530(5)
C19 C23 1.526(6)
C20 H20A 0.9900
C20 H20B 0.9900
C20 C21 1.515(6)
C21 H21A 0.9900
C21 H21B 0.9900
C21 C22 1.526(5)
C22 H22 1.0000
C22 C24 1.544(5)
C23 H23A 0.9800
C23 H23B 0.9800
C23 H23C 0.9800
C24 H24 1.0000
C24 C25 1.515(6)
C24 C26 1.541(6)
C25 H25A 0.9800
C25 H25B 0.9800
C25 H25C 0.9800
C26 H26A 0.9800
C26 H26B 0.9800
C26 H26C 0.9800
O4 H4A 0.8400
